data_1576413
loop_
_publ_author_name
'Parbin, Minaz'
'Sivalingam, Vellaiyadevan'
'Venkatachalam, Ramkumar'
'Chand, Dillip Kumar'

_publ_section_title
;
 Conformational Adaptability Enabled Higher-Order Self-Sorting Processes
 in Coordination Cages
;
_journal_name_full 'Chemical Science'
_journal_paper_doi 10.1039/D5SC05568G
_journal_year 2026
_chemical_formula_moiety 'C84 H60 N12 O4 Pd2, 0.5(C4 H6 N2), 4(N O3), 0.5(H4 O2), 5[C2H3N], 5[H2O]'
_chemical_formula_sum 'C96 H90 N22 O22 Pd2'
_chemical_formula_weight 2116.750
_space_group_crystal_system orthorhombic
_space_group_IT_number 62
_space_group_name_Hall '-P 2ac 2n'
_space_group_name_H-M_alt 'P n m a'
_symmetry_Int_Tables_number 62
_audit_creation_date 2025-11-11
_audit_creation_method
;
Olex2 1.5-dev
(compiled 2025.11.07 svn.reb371d55 for OlexSys, GUI svn.r7346)
;
_audit_update_record
;
2025-11-27 deposited with the CCDC.	2025-12-11 downloaded from the CCDC.
;
_cell_angle_alpha 90
_cell_angle_beta 90
_cell_angle_gamma 90
_cell_formula_units_Z 4
_cell_length_a 35.3355(18)
_cell_length_b 21.0797(10)
_cell_length_c 12.7746(7)
_cell_measurement_reflns_used 8901
_cell_measurement_temperature 110(2)
_cell_measurement_theta_max 17.66
_cell_measurement_theta_min 2.19
_cell_volume 9515.3(8)
_computing_cell_refinement 'Bruker D8 QUEST'
_computing_data_collection 'Bruker D8 QUEST'
_computing_data_reduction 'Bruker D8 QUEST'
_computing_molecular_graphics 'Olex2 1.5-dev (Dolomanov et al., 2009)'
_computing_publication_material 'Olex2 1.5-dev (Dolomanov et al., 2009)'
_computing_structure_refinement 'olex2.refine 1.5-dev (Bourhis et al., 2015)'
_computing_structure_solution 'Bruker D8 QUEST'
_diffrn_ambient_temperature 110.00
_diffrn_measured_fraction_theta_full 0.9941
_diffrn_measured_fraction_theta_max 0.9941
_diffrn_measurement_device_type 'Bruker D8 QUEST'
_diffrn_measurement_method 'Bruker D8 QUEST'
_diffrn_radiation_type 'Mo K\a'
_diffrn_radiation_wavelength 0.71073
_diffrn_reflns_av_R_equivalents 0.0884
_diffrn_reflns_av_unetI/netI 0.0245
_diffrn_reflns_Laue_measured_fraction_full 0.9941
_diffrn_reflns_Laue_measured_fraction_max 0.9941
_diffrn_reflns_limit_h_max 27
_diffrn_reflns_limit_h_min -27
_diffrn_reflns_limit_k_max 16
_diffrn_reflns_limit_k_min -16
_diffrn_reflns_limit_l_max 9
_diffrn_reflns_limit_l_min -9
_diffrn_reflns_number 59812
_diffrn_reflns_point_group_measured_fraction_full 0.9941
_diffrn_reflns_point_group_measured_fraction_max 0.9941
_diffrn_reflns_theta_full 15.8631
_diffrn_reflns_theta_max 15.86
_diffrn_reflns_theta_min 1.97
_exptl_absorpt_coefficient_mu 0.464
_exptl_absorpt_correction_T_max 0.924
_exptl_absorpt_correction_T_min 0.897
_exptl_absorpt_correction_type multi-scan
_exptl_absorpt_process_details 'SADABS, BRUKER 2018'
_exptl_crystal_colour Yellow
_exptl_crystal_density_diffrn 1.478
_exptl_crystal_description Block
_exptl_crystal_F_000 4347.100
_exptl_crystal_size_max 0.25
_exptl_crystal_size_mid 0.22
_exptl_crystal_size_min 0.18
_refine_diff_density_max 0.8634
_refine_diff_density_min -0.5319
_refine_diff_density_rms 0.0903
_refine_ls_d_res_high 1.3001
_refine_ls_d_res_low 10.3521
_refine_ls_goodness_of_fit_ref 1.1689
_refine_ls_hydrogen_treatment constr
_refine_ls_matrix_type full
_refine_ls_number_constraints 77
_refine_ls_number_parameters 603
_refine_ls_number_reflns 2354
_refine_ls_number_restraints 454
_refine_ls_restrained_S_all 1.0417
_refine_ls_R_factor_all 0.0818
_refine_ls_R_factor_gt 0.0778
_refine_ls_shift/su_max -0.0007
_refine_ls_shift/su_mean 0.0000
_refine_ls_structure_factor_coef Fsqd
_refine_ls_weighting_details 'w=1/[\s^2^(Fo^2^)+(0.0927P)^2^+119.8544P] where P=(Fo^2^+2Fc^2^)/3'
_refine_ls_weighting_scheme calc
_refine_ls_wR_factor_gt 0.2019
_refine_ls_wR_factor_ref 0.2052
_reflns_Friedel_coverage 0.0
_reflns_limit_h_max 27
_reflns_limit_h_min 0
_reflns_limit_k_max 16
_reflns_limit_k_min 0
_reflns_limit_l_max 9
_reflns_limit_l_min 0
_reflns_number_gt 2169
_reflns_number_total 2354
_reflns_threshold_expression I>=2u(I)
_cod_data_source_file d5sc05568g2.cif
_cod_data_source_block MINAZ-1
_cod_database_code 1576413
_olex2_refinement_description
;
1. Fixed Uiso
 At 1.2 times of:
  All C(H) groups, All N(H) groups
 At 1.5 times of:
  All C(H,H,H) groups, All O(H,H) groups
2. Restrained distances
 N7-C43
 1.18 with sigma of 0.01
 C43-C44
 1.48 with sigma of 0.01
 O3-O5 = O5-O4 = O4-O3
 2.15 with sigma of 0.01
 O6-O7 = O7-O8 = O8-O6
 2.15 with sigma of 0.01
3. Rigid bond restraints
 C1, C2, C3, C4, C5, C6, C7, C8, C9, C10, C11, C12, C13, C14, C15, C16, C17,
 C18, C19, C20, C21, C22, C23, C24, C25, C26, C27, C28, C29, C30, C31, C32, C33,
  C34, C35, C36, C37, Pd1, C32A, C33A, C34A, C35A, C36A, C37A, C38, C39, C40,
 C41, C42, C43
 with sigma for 1-2 distances of 0.01 and sigma for 1-3 distances of 0.01
 C32A, C33A, C34A, C35A, C36A, C37A, N9, O6, O7, O3, O4, O5, N8
 with sigma for 1-2 distances of 0.01 and sigma for 1-3 distances of 0.01
4. Uiso/Uaniso restraints and constraints
C32A \\sim C33A \\sim C34A \\sim C35A \\sim C36A \\sim C37A \\sim N9 \\sim O6
\\sim O7 \\sim O3 \\sim O4 \\sim O5 \\sim N8: within 2A with sigma of 0.01 and
sigma for terminal atoms of 0.02 within 2A
C1 \\sim C2 \\sim C3 \\sim C4 \\sim C5 \\sim C6 \\sim C7 \\sim C8 \\sim C9
\\sim C10 \\sim C11 \\sim C12 \\sim C13 \\sim C14 \\sim C15 \\sim C16 \\sim C17
\\sim C18 \\sim C19 \\sim C20 \\sim C21 \\sim C22 \\sim C23 \\sim C24 \\sim C25
\\sim C26 \\sim C27 \\sim C28 \\sim C29 \\sim C30 \\sim C31 \\sim C32 \\sim C33
\\sim C34 \\sim C35 \\sim C36 \\sim C37 \\sim Pd1 \\sim C32A \\sim C33A \\sim
C34A \\sim C35A \\sim C36A \\sim C37A \\sim C38 \\sim C39 \\sim C40 \\sim C41
\\sim C42 \\sim C43: within 2A with sigma of 0.01 and sigma for terminal atoms
of 0.02 within 2A
Uanis(C43) \\sim Ueq, Uanis(C35A) \\sim Ueq: with sigma of 0.01 and sigma for
terminal atoms of 0.02
5. Others
 Sof(C32A)=Sof(C33A)=Sof(H33A)=Sof(C34A)=Sof(H34A)=Sof(C35A)=Sof(C36A)=
 Sof(H36A)=Sof(C37A)=Sof(H37A)=1-FVAR(1)
 Sof(C32)=Sof(C33)=Sof(H33)=Sof(C34)=Sof(H34)=Sof(C35)=Sof(C36)=Sof(H36)=
 Sof(C37)=Sof(H37)=FVAR(1)
 Fixed Sof: H44a(0.5) H44b(0.5) H44c(0.5) H9a(0.5) H9b(0.5)
6.a Riding coordinates:
 O9(H9a,H9b)
6.b Aromatic/amide H refined with riding coordinates:
 C1(H1), C2(H2), C3(H3), C5(H5), C8(H8), C9(H9), C10(H10), C12(H12), C16(H16),
 C17(H17), C18(H18), C20(H20), C23(H23), C24(H24), C25(H25), C26(H26), C27(H27),
  C28(H28), C29(H29), C31(H31), C33(H33), C34(H34), C36(H36), C37(H37),
 C33A(H33A), C34A(H34A), C36A(H36A), C37A(H37A), C39(H39), C40(H40), C41(H41),
 C42(H42), N2(H2a), N3(H3a)
6.c Fitted hexagon refined as free rotating group:
 C32(C33,C34,C35,C36,C37)
6.d Idealised Me refined as rotating group:
 C44(H44a,H44b,H44c)
;
_smtbx_masks_special_details
;
A solvent mask was calculated and 658 electrons were 
found in a volume of 2084\%A^3^ in 1 void per unit cell. 
This is consistent with the presence of 5 MeCN and 5 water per Formula Unit 
which account for 640 electrons per unit cell.

Diffuse solvent was treated with the SQUEEZE routine (PLATON).
SQUEEZE identified solvent-accessible voids of 2084 \%A*3 per unit cell
containing a total of 658 electrons per unit cell. These contributions
were removed from the structure-factor file (HKLF 5), and the model
was refined against the masked data. 

Based on the electron count, this corresponds approximately to 
five molecules of C~2~H~3~N , five molecules of H~2~O per formula unit, 
which is consistent with the crystallization conditions. 
These solvent molecules were not included in the final atomistic model.

The chemical formula, formula weight, F(000), and density values have been 
updated to include the squeezed solvent contribution, whereas the atomic 
coordinates and displacement parameters exclude the solvent atoms.

The reported chemical formula,formula weight, F(000), and derived quantities
refer only to the ordered portion of the structure. 
Attempts to model the solvent explicitly were unsuccessful.
;
_smtbx_masks_void_probe_radius 1.2
_smtbx_masks_void_truncation_radius 1.2
_olex2_submission_special_instructions 'No special instructions were received'

loop_
_space_group_symop_id
_space_group_symop_operation_xyz
1 x,y,z
2 x+1/2,-y+1/2,-z+1/2
3 -x,y+1/2,-z
4 -x+1/2,-y,z+1/2
5 -x,-y,-z
6 -x-1/2,y-1/2,z-1/2
7 x,-y-1/2,z
8 x-1/2,y,-z-1/2

loop_
_atom_site_label
_atom_site_type_symbol
_atom_site_fract_x
_atom_site_fract_y
_atom_site_fract_z
_atom_site_U_iso_or_equiv
_atom_site_adp_type
_atom_site_occupancy
_atom_site_site_symmetry_order
_atom_site_refinement_flags_posn
_atom_site_refinement_flags_adp
_atom_site_refinement_flags_occupancy
_atom_site_disorder_group
Pd2 Pd 0.57292(5) 0.75 0.59988(13) 0.0640(9) Uani 1 2 S T P .
C1 C 0.9501(5) 0.6620(8) 0.4548(14) 0.082(4) Uani 1 1 . U . .
H1 H 0.9654(5) 0.6788(8) 0.5092(14) 0.098(5) Uiso 1 1 R . . .
C2 C 0.9640(5) 0.6137(8) 0.3892(13) 0.084(4) Uani 1 1 . U . .
H2 H 0.9888(5) 0.5977(8) 0.4003(13) 0.101(4) Uiso 1 1 R . . .
C3 C 0.9425(5) 0.5897(8) 0.3100(13) 0.076(4) Uani 1 1 . U . .
H3 H 0.9523(5) 0.5572(8) 0.2662(13) 0.091(4) Uiso 1 1 R . . .
C4 C 0.9066(5) 0.6126(8) 0.2938(14) 0.065(4) Uani 1 1 . U . .
C5 C 0.8935(5) 0.6592(7) 0.3652(12) 0.057(4) Uani 1 1 . U . .
H5 H 0.8681(5) 0.6735(7) 0.3595(12) 0.068(4) Uiso 1 1 R . . .
C6 C 0.8910(7) 0.5509(9) 0.1363(18) 0.095(4) Uani 1 1 . U . .
C7 C 0.8577(6) 0.5225(8) 0.0735(15) 0.093(3) Uani 1 1 . U . .
C8 C 0.8689(6) 0.4782(8) 0.0037(13) 0.098(4) Uani 1 1 . U . .
H8 H 0.8949(6) 0.4688(8) -0.0054(13) 0.117(4) Uiso 1 1 R . . .
C9 C 0.8414(6) 0.4464(9) -0.0549(14) 0.099(4) Uani 1 1 . U . .
H9 H 0.8481(6) 0.4145(9) -0.1039(14) 0.119(4) Uiso 1 1 R . . .
C10 C 0.8038(6) 0.4634(8) -0.0388(14) 0.097(4) Uani 1 1 . U . .
H10 H 0.7850(6) 0.4433(8) -0.0804(14) 0.116(4) Uiso 1 1 R . . .
C11 C 0.7925(7) 0.5065(8) 0.0321(14) 0.091(3) Uani 1 1 . U . .
C12 C 0.8206(6) 0.5380(8) 0.0926(14) 0.091(3) Uani 1 1 . U . .
H12 H 0.8139(6) 0.5685(8) 0.1441(14) 0.109(4) Uiso 1 1 R . . .
C13 C 0.7523(7) 0.5168(8) 0.0474(13) 0.087(4) Uani 1 1 . U . .
C14 C 0.7191(7) 0.5201(7) 0.0612(12) 0.085(4) Uani 1 1 . U . .
C15 C 0.6780(6) 0.5197(8) 0.0716(13) 0.084(3) Uani 1 1 . U . .
C16 C 0.6561(6) 0.4787(8) 0.0104(13) 0.087(4) Uani 1 1 . U . .
H16 H 0.6672(6) 0.4509(8) -0.0394(13) 0.105(4) Uiso 1 1 R . . .
C17 C 0.6181(6) 0.4808(8) 0.0259(13) 0.088(4) Uani 1 1 . U . .
H17 H 0.6030(6) 0.4538(8) -0.0168(13) 0.106(4) Uiso 1 1 R . . .
C18 C 0.5985(6) 0.5194(7) 0.0999(12) 0.086(3) Uani 1 1 . U . .
H18 H 0.5717(6) 0.5174(7) 0.1077(12) 0.103(4) Uiso 1 1 R . . .
C19 C 0.6201(6) 0.5591(8) 0.1587(14) 0.085(3) Uani 1 1 . U . .
C20 C 0.6595(6) 0.5608(8) 0.1422(13) 0.086(3) Uani 1 1 . U . .
H20 H 0.6741(6) 0.5908(8) 0.1800(13) 0.104(4) Uiso 1 1 R . . .
C21 C 0.6024(7) 0.6000(10) 0.2377(16) 0.090(4) Uani 1 1 . U . .
C22 C 0.5520(5) 0.6101(9) 0.3697(15) 0.075(4) Uani 1 1 . U . .
C23 C 0.5171(5) 0.5834(9) 0.4048(13) 0.086(4) Uani 1 1 . U . .
H23 H 0.5068(5) 0.5482(9) 0.3679(13) 0.103(4) Uiso 1 1 R . . .
C24 C 0.4982(5) 0.6059(9) 0.4877(14) 0.091(4) Uani 1 1 . U . .
H24 H 0.4748(5) 0.5882(9) 0.5095(14) 0.109(5) Uiso 1 1 R . . .
C25 C 0.5149(6) 0.6570(9) 0.5405(15) 0.093(4) Uani 1 1 . U . .
H25 H 0.5020(6) 0.6748(9) 0.5986(15) 0.112(5) Uiso 1 1 R . . .
C26 C 0.5664(5) 0.6603(8) 0.4262(14) 0.069(4) Uani 1 1 . U . .
H26 H 0.5892(5) 0.6802(8) 0.4047(14) 0.082(5) Uiso 1 1 R . . .
C27 C 0.5791(5) 0.8556(8) 0.7511(15) 0.083(4) Uani 1 1 . U . .
H27 H 0.5527(5) 0.8489(8) 0.7593(15) 0.099(5) Uiso 1 1 R . . .
C28 C 0.5961(5) 0.9029(8) 0.8089(14) 0.083(4) Uani 1 1 . U . .
H28 H 0.5813(5) 0.9308(8) 0.8505(14) 0.100(4) Uiso 1 1 R . . .
C29 C 0.6341(4) 0.9092(7) 0.8055(13) 0.078(3) Uani 1 1 . U . .
H29 H 0.6462(4) 0.9386(7) 0.8509(13) 0.093(4) Uiso 1 1 R . . .
C30 C 0.6562(4) 0.8727(7) 0.7355(12) 0.066(3) Uani 1 1 . U . .
C31 C 0.6349(5) 0.8280(7) 0.6758(12) 0.060(3) Uani 1 1 . U . .
H31 H 0.6480(5) 0.8028(7) 0.6261(12) 0.072(4) Uiso 1 1 R . . .
C32 C 0.6984(5) 0.8803(11) 0.7185(18) 0.061(3) Uani 0.502(13) 1 . U P 1
C33 C 0.7200(6) 0.9006(10) 0.8030(14) 0.062(4) Uani 0.502(13) 1 G U P 1
H33 H 0.7080(6) 0.9163(10) 0.8642(14) 0.074(5) Uiso 0.502(13) 1 R . P 1
C34 C 0.7593(6) 0.8980(11) 0.7978(15) 0.061(4) Uani 0.502(13) 1 G U P 1
H34 H 0.7741(6) 0.9119(11) 0.8556(15) 0.073(5) Uiso 0.502(13) 1 R . P 1
C35 C 0.7769(5) 0.8751(12) 0.7082(18) 0.058(3) Uani 0.502(13) 1 G U P 1
C36 C 0.7553(6) 0.8548(10) 0.6237(14) 0.057(4) Uani 0.502(13) 1 G U P 1
H36 H 0.7673(6) 0.8391(10) 0.5625(14) 0.069(5) Uiso 0.502(13) 1 R . P 1
C37 C 0.7160(6) 0.8574(10) 0.6289(14) 0.059(4) Uani 0.502(13) 1 G U P 1
H37 H 0.7012(6) 0.8435(10) 0.5712(14) 0.071(5) Uiso 0.502(13) 1 R . P 1
Pd1 Pd 0.89466(5) 0.75 0.53724(14) 0.0613(9) Uani 1 2 S TU P 1
C32A C 0.6973(9) 0.8684(16) 0.741(3) 0.061(4) Uani 0.498(13) 1 . U P 2
C33A C 0.7200(9) 0.9228(15) 0.764(2) 0.058(4) Uani 0.498(13) 1 . U P 2
H33A H 0.7076(9) 0.9610(15) 0.783(2) 0.070(5) Uiso 0.498(13) 1 R . P 2
C34A C 0.7576(9) 0.9226(15) 0.760(2) 0.057(4) Uani 0.498(13) 1 . U P 2
H34A H 0.7712(9) 0.9599(15) 0.779(2) 0.069(5) Uiso 0.498(13) 1 R . P 2
C35A C 0.7772(9) 0.8685(17) 0.730(2) 0.060(4) Uani 0.498(13) 1 . U P 2
C36A C 0.7570(8) 0.8127(14) 0.701(2) 0.061(5) Uani 0.498(13) 1 . U P 2
H36A H 0.7705(8) 0.7757(14) 0.682(2) 0.074(5) Uiso 0.498(13) 1 R . P 2
C37A C 0.7178(8) 0.8119(14) 0.702(2) 0.063(5) Uani 0.498(13) 1 . U P 2
H37A H 0.7044(8) 0.7758(14) 0.677(2) 0.075(5) Uiso 0.498(13) 1 R . P 2
C38 C 0.8189(4) 0.8674(7) 0.7116(12) 0.057(3) Uani 1 1 . U . .
C39 C 0.8434(4) 0.9016(7) 0.7791(12) 0.064(3) Uani 1 1 . U . .
H39 H 0.8334(4) 0.9306(7) 0.8289(12) 0.077(4) Uiso 1 1 R . . .
C40 C 0.8818(4) 0.8921(7) 0.7712(12) 0.066(3) Uani 1 1 . U . .
H40 H 0.8984(4) 0.9152(7) 0.8157(12) 0.080(4) Uiso 1 1 R . . .
C41 C 0.8967(5) 0.8504(7) 0.7012(13) 0.066(4) Uani 1 1 . U . .
H41 H 0.9233(5) 0.8444(7) 0.6994(13) 0.079(5) Uiso 1 1 R . . .
C42 C 0.8358(5) 0.8279(6) 0.6385(12) 0.056(3) Uani 1 1 . U . .
H42 H 0.8202(5) 0.8070(6) 0.5890(12) 0.067(4) Uiso 1 1 R . . .
C43 C 0.6738(8) 0.75 0.399(2) 0.103(11) Uani 1 2 DS TU P .
C44 C 0.6880(8) 0.75 0.290(2) 0.166(15) Uani 1 2 DS T P .
H44a H 0.669(3) 0.769(11) 0.244(4) 0.25(2) Uiso 0.5 1 GR . P .
H44b H 0.711(4) 0.775(10) 0.287(5) 0.25(2) Uiso 0.5 1 GR . P .
H44c H 0.693(7) 0.7063(10) 0.268(7) 0.25(2) Uiso 0.5 1 GR . P .
N1 N 0.9152(4) 0.6838(5) 0.4396(10) 0.055(4) Uani 1 1 . . . .
N2 N 0.8820(4) 0.5867(6) 0.2211(10) 0.067(4) Uani 1 1 . . . .
H2a H 0.8577(4) 0.5943(6) 0.2311(10) 0.080(5) Uiso 1 1 R . . .
N3 N 0.5708(4) 0.5820(6) 0.2863(10) 0.080(4) Uani 1 1 . . . .
H3a H 0.5603(4) 0.5471(6) 0.2619(10) 0.096(5) Uiso 1 1 R . . .
N4 N 0.5478(4) 0.6814(6) 0.5129(11) 0.066(4) Uani 1 1 . . . .
N5 N 0.5977(4) 0.8193(6) 0.6853(10) 0.061(4) Uani 1 1 . . . .
N6 N 0.8748(4) 0.8175(5) 0.6343(9) 0.053(3) Uani 1 1 . . . .
N7 N 0.6505(7) 0.75 0.4642(16) 0.094(7) Uani 1 2 DS T P .
N8 N 0.7810(7) 0.6109(13) 0.3199(18) 0.187(6) Uani 1 1 . U . .
N9 N 0.9829(7) 0.5507(13) 0.702(2) 0.193(8) Uani 1 1 . U . .
O1 O 0.9251(5) 0.5424(8) 0.1082(12) 0.162(7) Uani 1 1 . . . .
O2 O 0.6182(4) 0.6539(6) 0.2608(10) 0.114(4) Uani 1 1 . . . .
O3 O 0.7585(4) 0.6554(7) 0.3751(13) 0.190(6) Uani 1 1 D U . .
O4 O 0.8117(3) 0.6245(8) 0.3097(13) 0.178(6) Uani 1 1 D U . .
O5 O 0.7609(4) 0.5709(8) 0.2826(14) 0.215(6) Uani 1 1 D U . .
O6 O 0.9600(4) 0.5475(8) 0.7840(13) 0.196(7) Uani 1 1 D U . .
O7 O 0.9947(5) 0.5147(8) 0.6570(14) 0.217(7) Uani 1 1 D U . .
O8 O 0.9910(4) 0.6143(7) 0.6909(16) 0.222(9) Uani 1 1 D . . .
O9 O 0.8150(4) 0.75 0.4271(11) 0.084(5) Uani 1 2 S T P .
H9a H 0.7975(4) 0.721932 0.4155(11) 0.126(7) Uiso 0.5 1 R . P .
H9b H 0.8361(4) 0.729046 0.4210(11) 0.126(7) Uiso 0.5 1 R . P .

loop_
_atom_site_aniso_label
_atom_site_aniso_U_11
_atom_site_aniso_U_22
_atom_site_aniso_U_33
_atom_site_aniso_U_12
_atom_site_aniso_U_13
_atom_site_aniso_U_23
Pd2 0.0702(15) 0.0625(15) 0.0594(15) 0 -0.0071(11) 0
C1 0.068(10) 0.080(10) 0.097(10) 0.008(7) -0.003(7) -0.023(7)
C2 0.070(9) 0.082(9) 0.100(10) 0.005(6) 0.001(6) -0.019(6)
C3 0.068(9) 0.073(8) 0.087(9) -0.000(6) 0.006(6) -0.015(6)
C4 0.067(9) 0.057(9) 0.072(9) -0.004(6) 0.007(7) -0.005(6)
C5 0.059(9) 0.053(9) 0.059(10) -0.008(7) 0.007(7) -0.001(7)
C6 0.144(10) 0.060(9) 0.081(10) -0.012(7) 0.009(7) -0.000(6)
C7 0.146(9) 0.058(7) 0.076(8) -0.012(6) 0.007(6) 0.000(5)
C8 0.148(9) 0.066(8) 0.079(8) -0.011(6) 0.004(7) -0.002(5)
C9 0.148(10) 0.072(8) 0.078(8) -0.009(6) 0.002(7) -0.005(5)
C10 0.148(9) 0.069(8) 0.074(8) -0.009(6) 0.002(7) -0.001(5)
C11 0.148(8) 0.056(7) 0.069(7) -0.010(6) 0.002(6) 0.004(4)
C12 0.145(9) 0.055(7) 0.073(8) -0.012(6) 0.004(6) 0.005(5)
C13 0.148(8) 0.052(7) 0.062(7) -0.009(6) -0.002(6) 0.005(4)
C14 0.148(8) 0.049(6) 0.057(7) -0.008(6) -0.001(6) 0.004(4)
C15 0.149(8) 0.048(6) 0.056(7) -0.007(6) -0.003(6) 0.001(4)
C16 0.152(9) 0.052(7) 0.059(7) -0.008(6) -0.004(6) -0.002(4)
C17 0.153(9) 0.051(7) 0.062(7) -0.009(7) -0.006(7) -0.000(5)
C18 0.150(9) 0.046(8) 0.061(8) -0.008(6) -0.005(6) 0.001(5)
C19 0.145(9) 0.049(7) 0.061(7) -0.008(6) -0.005(6) -0.001(5)
C20 0.149(8) 0.050(7) 0.060(7) -0.009(6) -0.003(6) -0.001(4)
C21 0.146(10) 0.056(9) 0.069(9) -0.010(7) -0.005(7) -0.006(6)
C22 0.075(9) 0.080(10) 0.070(9) 0.013(7) 0.001(7) -0.012(7)
C23 0.080(9) 0.095(9) 0.084(9) 0.005(7) 0.002(7) -0.015(7)
C24 0.081(9) 0.103(10) 0.089(10) 0.002(7) 0.006(7) -0.018(7)
C25 0.085(11) 0.101(11) 0.094(11) 0.003(8) 0.009(7) -0.021(7)
C26 0.067(10) 0.073(10) 0.065(10) 0.019(7) 0.001(7) -0.010(7)
C27 0.062(9) 0.079(10) 0.108(10) -0.002(7) 0.003(7) -0.023(7)
C28 0.066(7) 0.076(8) 0.106(9) -0.001(6) 0.005(6) -0.024(6)
C29 0.068(7) 0.070(7) 0.095(8) -0.000(5) 0.002(5) -0.024(5)
C30 0.064(6) 0.059(7) 0.076(7) -0.003(5) -0.001(5) -0.013(4)
C31 0.066(8) 0.051(8) 0.064(8) -0.001(6) -0.005(6) -0.008(5)
C32 0.064(6) 0.055(8) 0.065(8) -0.003(5) -0.001(5) -0.010(5)
C33 0.067(7) 0.055(9) 0.064(8) -0.005(6) -0.001(6) -0.012(5)
C34 0.066(7) 0.054(9) 0.062(8) -0.004(6) -0.001(6) -0.012(5)
C35 0.066(6) 0.045(8) 0.062(7) -0.004(5) -0.002(5) -0.009(5)
C36 0.065(7) 0.048(9) 0.059(8) -0.003(6) -0.002(5) -0.008(5)
C37 0.066(7) 0.051(9) 0.060(8) -0.003(6) -0.003(6) -0.008(5)
Pd1 0.0639(14) 0.0430(14) 0.0770(16) 0 -0.0045(11) 0
C32A 0.063(6) 0.052(10) 0.068(9) -0.002(5) -0.003(6) -0.005(5)
C33A 0.064(7) 0.050(9) 0.061(9) -0.003(5) -0.003(6) -0.003(5)
C34A 0.064(7) 0.050(9) 0.059(9) -0.001(5) -0.002(5) -0.002(5)
C35A 0.063(5) 0.053(8) 0.064(7) -0.001(4) -0.002(4) -0.004(4)
C36A 0.062(7) 0.053(9) 0.069(9) -0.002(5) -0.002(5) -0.006(5)
C37A 0.064(7) 0.053(9) 0.071(10) -0.002(5) -0.002(6) -0.006(5)
C38 0.065(6) 0.040(6) 0.066(7) -0.005(4) -0.003(5) -0.008(4)
C39 0.069(6) 0.049(7) 0.075(7) -0.004(5) -0.007(5) -0.013(5)
C40 0.068(7) 0.054(8) 0.076(8) -0.006(6) -0.010(6) -0.014(5)
C41 0.068(8) 0.053(9) 0.077(10) -0.005(6) -0.010(6) -0.011(6)
C42 0.064(8) 0.033(8) 0.070(8) -0.007(5) -0.000(6) -0.003(5)
C43 0.092(13) 0.121(13) 0.096(13) 0 0.002(4) 0
C44 0.10(2) 0.09(2) 0.31(5) 0 -0.08(3) 0
N1 0.040(9) 0.048(9) 0.078(10) -0.007(7) 0.006(8) 0.002(8)
N2 0.084(11) 0.052(9) 0.064(10) 0.000(8) 0.015(9) -0.000(9)
N3 0.102(12) 0.066(10) 0.071(11) -0.018(9) 0.018(10) 0.002(9)
N4 0.066(10) 0.057(9) 0.075(11) 0.001(8) -0.010(9) 0.004(8)
N5 0.040(9) 0.071(10) 0.071(10) 0.012(8) 0.006(8) 0.007(8)
N6 0.070(10) 0.042(8) 0.047(8) 0.006(8) 0.003(8) -0.013(7)
N7 0.133(19) 0.082(15) 0.068(15) 0 -0.002(15) 0
N8 0.205(14) 0.208(14) 0.149(11) -0.094(10) 0.049(9) -0.044(8)
N9 0.158(17) 0.152(14) 0.27(2) 0.080(11) -0.058(12) -0.057(13)
O1 0.138(13) 0.176(15) 0.172(15) -0.057(12) 0.032(12) -0.062(12)
O2 0.137(11) 0.098(10) 0.108(10) -0.036(9) 0.034(8) -0.030(9)
O3 0.194(13) 0.200(14) 0.175(13) -0.080(10) 0.053(9) -0.025(9)
O4 0.174(12) 0.207(14) 0.152(11) -0.069(10) 0.016(10) -0.058(9)
O5 0.227(14) 0.243(15) 0.174(13) -0.116(11) 0.055(10) -0.059(9)
O6 0.180(16) 0.154(12) 0.25(2) 0.072(11) -0.061(12) -0.049(13)
O7 0.188(15) 0.176(16) 0.288(19) 0.093(12) -0.058(12) -0.075(13)
O8 0.118(13) 0.22(2) 0.33(3) -0.014(14) -0.095(15) 0.02(2)
O9 0.068(11) 0.074(11) 0.108(12) 0 0.006(9) 0

loop_
_atom_type_symbol
_atom_type_scat_dispersion_real
_atom_type_scat_dispersion_imag
_atom_type_scat_Cromer_Mann_a1
_atom_type_scat_Cromer_Mann_a2
_atom_type_scat_Cromer_Mann_a3
_atom_type_scat_Cromer_Mann_a4
_atom_type_scat_Cromer_Mann_b1
_atom_type_scat_Cromer_Mann_b2
_atom_type_scat_Cromer_Mann_b3
_atom_type_scat_Cromer_Mann_b4
_atom_type_scat_Cromer_Mann_c
_atom_type_scat_source
_atom_type_scat_dispersion_source
C 0.00313 0.00162 2.31000 1.02000 1.58860 0.86500 20.84390 10.20750 0.56870 51.65120 0.21560 'International Tables Volume C Table 6.1.1.4 (pp. 500-502)' 'Brennan, Cowan, Rev. Sci. Instrum., 1992, 63, 850'
H 0.00000 0.00000 0.49300 0.32291 0.14019 0.04081 10.51090 26.12570 3.14236 57.79970 0.00304 'International Tables Volume C Table 6.1.1.4 (pp. 500-502)' 'Brennan, Cowan, Rev. Sci. Instrum., 1992, 63, 850'
N 0.00612 0.00332 12.21260 3.13220 2.01250 1.16630 0.00570 9.89330 28.99750 0.58260 -11.52900 'International Tables Volume C Table 6.1.1.4 (pp. 500-502)' 'Brennan, Cowan, Rev. Sci. Instrum., 1992, 63, 850'
O 0.01085 0.00610 3.04850 2.28680 1.54630 0.86700 13.27710 5.70110 0.32390 32.90890 0.25080 'International Tables Volume C Table 6.1.1.4 (pp. 500-502)' 'Brennan, Cowan, Rev. Sci. Instrum., 1992, 63, 850'
Pd -0.97750 1.01175 19.33190 15.50170 5.29537 0.60584 0.69866 7.98929 25.20520 76.89860 5.26593 'International Tables Volume C Table 6.1.1.4 (pp. 500-502)' 'Brennan, Cowan, Rev. Sci. Instrum., 1992, 63, 850'

loop_
_geom_angle_atom_site_label_1
_geom_angle_atom_site_label_2
_geom_angle_atom_site_label_3
_geom_angle
_geom_angle_site_symmetry_1
_geom_angle_site_symmetry_3
_geom_angle_publ_flag
N4 Pd2 N4 91.0(7) 7_575 . ?
N5 Pd2 N4 88.3(4) . 7_575 ?
N5 Pd2 N4 179.2(4) . . ?
N5 Pd2 N4 88.3(4) 7_575 . ?
N5 Pd2 N4 179.2(4) 7_575 7_575 ?
N5 Pd2 N5 92.5(7) . 7_575 ?
C2 C1 H1 120.4(11) . . ?
N1 C1 H1 120.4(10) . . ?
N1 C1 C2 119.2(16) . . ?
H2 C2 C1 119.5(11) . . ?
C3 C2 C1 121.0(17) . . ?
C3 C2 H2 119.5(11) . . ?
H3 C3 C2 120.1(11) . . ?
C4 C3 C2 119.8(18) . . ?
C4 C3 H3 120.1(12) . . ?
C5 C4 C3 116.6(18) . . ?
N2 C4 C3 122.9(17) . . ?
N2 C4 C5 119.9(17) . . ?
H5 C5 C4 118.5(11) . . ?
N1 C5 C4 122.9(16) . . ?
N1 C5 H5 118.5(9) . . ?
N2 C6 C7 117(2) . . ?
O1 C6 C7 121(2) . . ?
O1 C6 N2 122(2) . . ?
C8 C7 C6 113(2) . . ?
C12 C7 C6 123(2) . . ?
C12 C7 C8 124(2) . . ?
H8 C8 C7 120.6(14) . . ?
C9 C8 C7 119(2) . . ?
C9 C8 H8 120.6(12) . . ?
H9 C9 C8 121.2(12) . . ?
C10 C9 C8 118(2) . . ?
C10 C9 H9 121.2(12) . . ?
H10 C10 C9 118.1(12) . . ?
C11 C10 C9 124(2) . . ?
C11 C10 H10 118.1(14) . . ?
C12 C11 C10 118(2) . . ?
C13 C11 C10 119(2) . . ?
C13 C11 C12 122.7(18) . . ?
C11 C12 C7 117(2) . . ?
H12 C12 C7 121.4(13) . . ?
H12 C12 C11 121.4(12) . . ?
C14 C13 C11 174.6(19) . . ?
C15 C14 C13 175.0(19) . . ?
C16 C15 C14 120.3(18) . . ?
C20 C15 C14 121.1(18) . . ?
C20 C15 C16 119(2) . . ?
H16 C16 C15 121.7(13) . . ?
C17 C16 C15 117(2) . . ?
C17 C16 H16 121.7(12) . . ?
H17 C17 C16 116.7(12) . . ?
C18 C17 C16 126.5(19) . . ?
C18 C17 H17 116.7(11) . . ?
H18 C18 C17 121.8(11) . . ?
C19 C18 C17 116(2) . . ?
C19 C18 H18 121.8(13) . . ?
C20 C19 C18 119(2) . . ?
C21 C19 C18 120(2) . . ?
C21 C19 C20 121(2) . . ?
C19 C20 C15 122.7(19) . . ?
H20 C20 C15 118.7(12) . . ?
H20 C20 C19 118.7(12) . . ?
N3 C21 C19 121(2) . . ?
O2 C21 C19 119(2) . . ?
O2 C21 N3 120.3(19) . . ?
C26 C22 C23 117.2(19) . . ?
N3 C22 C23 119.1(18) . . ?
N3 C22 C26 123.5(18) . . ?
H23 C23 C22 118.7(12) . . ?
C24 C23 C22 123(2) . . ?
C24 C23 H23 118.7(12) . . ?
H24 C24 C23 121.8(12) . . ?
C25 C24 C23 116.4(19) . . ?
C25 C24 H24 121.8(12) . . ?
H25 C25 C24 118.6(12) . . ?
N4 C25 C24 122.9(18) . . ?
N4 C25 H25 118.6(11) . . ?
H26 C26 C22 120.0(12) . . ?
N4 C26 C22 119.9(18) . . ?
N4 C26 H26 120.0(10) . . ?
C28 C27 H27 118.4(11) . . ?
N5 C27 H27 118.4(10) . . ?
N5 C27 C28 123.2(17) . . ?
H28 C28 C27 120.4(11) . . ?
C29 C28 C27 119.2(17) . . ?
C29 C28 H28 120.4(11) . . ?
H29 C29 C28 119.5(11) . . ?
C30 C29 C28 121.0(16) . . ?
C30 C29 H29 119.5(9) . . ?
C31 C30 C29 113.8(14) . . ?
C32 C30 C29 125.2(15) . . ?
C32 C30 C31 120.9(15) . . ?
C32A C30 C29 123.8(19) . . ?
C32A C30 C31 120.7(19) . . ?
C32A C30 C32 14.5(18) . . ?
H31 C31 C30 117.8(10) . . ?
N5 C31 C30 124.3(15) . . ?
N5 C31 H31 117.8(9) . . ?
C33 C32 C30 117.5 . . ?
C37 C32 C30 121.5 . . ?
C37 C32 C33 120.0 . . ?
H33 C33 C32 120.0(7) . . ?
C34 C33 C32 120.000000000(16) . . ?
C34 C33 H33 120.0(7) . . ?
H34 C34 C33 120.0(7) . . ?
C35 C34 C33 120.0 . . ?
C35 C34 H34 120.0(7) . . ?
C36 C35 C34 120.00000000(2) . . ?
C38 C35 C34 117.3(15) . . ?
C38 C35 C36 122.4(15) . . ?
H36 C36 C35 120.0(7) . . ?
C37 C36 C35 120.0 . . ?
C37 C36 H36 120.0(7) . . ?
C36 C37 C32 120.0 . . ?
H37 C37 C32 120.0(7) . . ?
H37 C37 C36 120.0(7) . . ?
N1 Pd1 N1 88.1(6) 7_575 . ?
N6 Pd1 N1 91.0(4) 7_575 . ?
N6 Pd1 N1 91.0(4) . 7_575 ?
N6 Pd1 N1 179.0(5) 7_575 7_575 ?
N6 Pd1 N1 179.0(5) . . ?
N6 Pd1 N6 89.9(6) . 7_575 ?
C33A C32A C30 121(3) . . ?
C37A C32A C30 121(3) . . ?
C37A C32A C33A 116(3) . . ?
H33A C33A C32A 118.3(18) . . ?
C34A C33A C32A 123(3) . . ?
C34A C33A H33A 118.3(19) . . ?
H34A C34A C33A 119.6(19) . . ?
C35A C34A C33A 121(3) . . ?
C35A C34A H34A 119.6(19) . . ?
C36A C35A C34A 120(3) . . ?
C38 C35A C34A 123(3) . . ?
C38 C35A C36A 116(3) . . ?
H36A C36A C35A 119.6(18) . . ?
C37A C36A C35A 121(3) . . ?
C37A C36A H36A 119.6(17) . . ?
H36A H36A C36A 145.3(4) 7_575 . ?
C36A C37A C32A 119(3) . . ?
H37A C37A C32A 120.7(17) . . ?
H37A C37A C36A 120.7(17) . . ?
H37A H37A C37A 143.2(2) 7_575 . ?
C35A C38 C35 12.0(19) . . ?
C39 C38 C35 124.7(15) . . ?
C39 C38 C35A 119.8(18) . . ?
C42 C38 C35 118.3(15) . . ?
C42 C38 C35A 122.9(18) . . ?
C42 C38 C39 116.8(14) . . ?
H39 C39 C38 120.5(9) . . ?
C40 C39 C38 118.9(15) . . ?
C40 C39 H39 120.5(10) . . ?
H40 C40 C39 119.2(10) . . ?
C41 C40 C39 121.5(16) . . ?
C41 C40 H40 119.2(10) . . ?
H41 C41 C40 119.0(10) . . ?
N6 C41 C40 122.0(15) . . ?
N6 C41 H41 119.0(9) . . ?
H42 C42 C38 118.4(9) . . ?
N6 C42 C38 123.1(14) . . ?
N6 C42 H42 118.4(8) . . ?
N7 C43 C44 155(3) . . ?
H44a C44 C43 109.5 . . ?
H44a C44 C43 109.5 7_575 . ?
H44a C44 H44a 48(29) . 7_575 ?
H44b C44 C43 109.5 . . ?
H44b C44 C43 109.5 7_575 . ?
H44b C44 H44a 140.0 7_575 . ?
H44b C44 H44a 109.5 7_575 7_575 ?
H44b C44 H44a 140.0 . 7_575 ?
H44b C44 H44a 109.5 . . ?
H44b C44 H44b 65(29) . 7_575 ?
H44c C44 C43 109.5 7_575 . ?
H44c C44 C43 109.5 . . ?
H44c C44 H44a 109.5 7_575 7_575 ?
H44c C44 H44a 64.8 . 7_575 ?
H44c C44 H44a 64.8 7_575 . ?
H44c C44 H44a 109.5 . . ?
H44c C44 H44b 109.5 . . ?
H44c C44 H44b 47.6 . 7_575 ?
H44c C44 H44b 47.6 7_575 . ?
H44c C44 H44b 109.5 7_575 7_575 ?
H44c C44 H44c 140(11) 7_575 . ?
H44a H44a C44 66(14) 7_575 7_575 ?
H44c H44a C44 58(15) 7_575 7_575 ?
H44b H44b C44 58(15) 7_575 7_575 ?
H44c H44b C44 66(15) 7_575 7_575 ?
H44a H44c C44 58(15) 7_575 . ?
H44b H44c C44 66(15) 7_575 . ?
H44b H44c H44a 120.00000(6) 7_575 7_575 ?
C5 N1 C1 120.3(15) . . ?
Pd1 N1 C1 118.9(12) . . ?
Pd1 N1 C5 120.6(11) . . ?
C6 N2 C4 127.3(17) . . ?
H2a N2 C4 116.3(9) . . ?
H2a N2 C6 116.3(12) . . ?
C22 N3 C21 129.6(17) . . ?
H3a N3 C21 115.2(11) . . ?
H3a N3 C22 115.2(10) . . ?
C25 N4 Pd2 121.2(13) . . ?
C26 N4 Pd2 117.9(12) . . ?
C26 N4 C25 120.9(16) . . ?
C27 N5 Pd2 123.3(11) . 7_575 ?
C31 N5 Pd2 118.6(11) . 7_575 ?
C31 N5 C27 118.1(15) . . ?
C41 N6 Pd1 123.7(11) . 7_575 ?
C42 N6 Pd1 118.7(10) . 7_575 ?
C42 N6 C41 117.5(13) . . ?
O4 N8 O3 115(2) . . ?
O5 N8 O3 109.4(19) . . ?
O5 N8 O4 134(3) . . ?
O7 N9 O6 130(3) . . ?
O8 N9 O6 105.1(17) . . ?
O8 N9 O7 125(3) . . ?
H9a O9 H9a 85.7 7_575 . ?
H9b O9 H9a 104.5 . . ?
H9b O9 H9a 104.5 7_575 7_575 ?
H9b O9 H9a 160.2 . 7_575 ?
H9b O9 H9a 160.2 7_575 . ?
H9b O9 H9b 61.02(4) 7_575 . ?
H9b H9b O9 59.5 7_575 . ?

loop_
_geom_bond_atom_site_label_1
_geom_bond_atom_site_label_2
_geom_bond_distance
_geom_bond_site_symmetry_2
_geom_bond_publ_flag
Pd2 N4 2.028(13) . ?
Pd2 N4 2.028(13) 7_575 ?
Pd2 N5 2.023(13) 7_575 ?
Pd2 N5 2.023(13) . ?
C1 H1 0.9500 . ?
C1 C2 1.41(2) . ?
C1 N1 1.331(18) . ?
C2 H2 0.9500 . ?
C2 C3 1.36(2) . ?
C3 H3 0.9500 . ?
C3 C4 1.37(2) . ?
C4 C5 1.42(2) . ?
C4 N2 1.386(19) . ?
C5 H5 0.9500 . ?
C5 N1 1.324(16) . ?
C6 C7 1.54(3) . ?
C6 N2 1.36(2) . ?
C6 O1 1.27(2) . ?
C7 C8 1.35(2) . ?
C7 C12 1.37(2) . ?
C8 H8 0.9500 . ?
C8 C9 1.40(2) . ?
C9 H9 0.9500 . ?
C9 C10 1.39(2) . ?
C10 H10 0.9500 . ?
C10 C11 1.34(2) . ?
C11 C12 1.42(2) . ?
C11 C13 1.45(3) . ?
C12 H12 0.9500 . ?
C13 C14 1.19(2) . ?
C14 C15 1.46(2) . ?
C15 C16 1.40(2) . ?
C15 C20 1.41(2) . ?
C16 H16 0.9500 . ?
C16 C17 1.36(2) . ?
C17 H17 0.9500 . ?
C17 C18 1.43(2) . ?
C18 H18 0.9500 . ?
C18 C19 1.36(2) . ?
C19 C20 1.41(2) . ?
C19 C21 1.47(2) . ?
C20 H20 0.9500 . ?
C21 N3 1.33(2) . ?
C21 O2 1.30(2) . ?
C22 C23 1.43(2) . ?
C22 C26 1.38(2) . ?
C22 N3 1.39(2) . ?
C23 H23 0.9500 . ?
C23 C24 1.34(2) . ?
C24 H24 0.9500 . ?
C24 C25 1.40(2) . ?
C25 H25 0.9500 . ?
C25 N4 1.319(19) . ?
C26 H26 0.9500 . ?
C26 N4 1.362(18) . ?
C27 H27 0.9500 . ?
C27 C28 1.38(2) . ?
C27 N5 1.313(18) . ?
C28 H28 0.9500 . ?
C28 C29 1.349(19) . ?
C29 H29 0.9500 . ?
C29 C30 1.417(19) . ?
C30 C31 1.428(18) . ?
C30 C32 1.51(2) . ?
C30 C32A 1.46(3) . ?
C31 H31 0.9500 . ?
C31 N5 1.331(16) . ?
C32 C33 1.3900 . ?
C32 C37 1.3900 . ?
C33 H33 0.9500 . ?
C33 C34 1.3900 . ?
C34 H34 0.9500 . ?
C34 C35 1.3900 . ?
C35 C36 1.3900 . ?
C35 C38 1.49(2) . ?
C36 H36 0.9500 . ?
C36 C37 1.3900 . ?
C37 H37 0.9500 . ?
Pd1 N1 2.007(12) 7_575 ?
Pd1 N1 2.007(12) . ?
Pd1 N6 2.014(11) . ?
Pd1 N6 2.014(11) 7_575 ?
C32A C33A 1.43(4) . ?
C32A C37A 1.48(4) . ?
C33A H33A 0.9500 . ?
C33A C34A 1.33(3) . ?
C34A H34A 0.9500 . ?
C34A C35A 1.39(4) . ?
C35A C36A 1.43(4) . ?
C35A C38 1.49(3) . ?
C36A H36A 0.9500 . ?
C36A C37A 1.38(3) . ?
H36A H36A 1.08(6) 7_575 ?
C37A H37A 0.9500 . ?
H37A H37A 1.09(6) 7_575 ?
C38 C39 1.418(18) . ?
C38 C42 1.386(18) . ?
C39 H39 0.9500 . ?
C39 C40 1.377(18) . ?
C40 H40 0.9500 . ?
C40 C41 1.358(19) . ?
C41 H41 0.9500 . ?
C41 N6 1.346(16) . ?
C42 H42 0.9500 . ?
C42 N6 1.393(17) . ?
C43 C44 1.471(9) . ?
C43 N7 1.177(9) . ?
C44 H44a 0.9800 . ?
C44 H44a 0.9800 7_575 ?
C44 H44b 0.9800 . ?
C44 H44b 0.9800 7_575 ?
C44 H44c 0.9800 . ?
C44 H44c 0.9800 7_575 ?
H44a H44a 0.8(5) 7_575 ?
H44a H44c 1.1(4) 7_575 ?
H44b H44b 1.1(4) 7_575 ?
H44b H44c 0.8(5) 7_575 ?
N2 H2a 0.8800 . ?
N3 H3a 0.8800 . ?
N8 O3 1.42(3) . ?
N8 O4 1.13(2) . ?
N8 O5 1.20(2) . ?
N9 O6 1.32(3) . ?
N9 O7 1.04(2) . ?
N9 O8 1.38(3) . ?
O9 H9a 0.8700 7_575 ?
O9 H9a 0.8700 . ?
O9 H9b 0.8700 7_575 ?
O9 H9b 0.8700 . ?
H9b H9b 0.88339(4) 7_575 ?

loop_
_restr_distance_atom_site_label_1
_restr_distance_atom_site_label_2
_restr_distance_site_symmetry_2
_restr_distance_target
_restr_distance_target_weight_param
_restr_distance_diff
C43 C44 1 1.4800 0.0100 0.0088
N7 C43 1 1.1800 0.0100 0.0030
O3 O5 1 2.1500 0.0100 0.0096
O4 O3 1 2.1500 0.0100 -0.0073
O5 O4 1 2.1500 0.0100 0.0006
O6 O7 1 2.1500 0.0100 0.0039
O7 O8 1 2.1500 0.0100 0.0030
O8 O6 1 2.1500 0.0100 0.0061

loop_
_restr_U_iso_atom_site_label
_restr_U_iso_weight_param
C35A 0.0100
C43 0.0100

loop_
_restr_U_rigid_atom_site_label_1
_restr_U_rigid_atom_site_label_2
_restr_U_rigid_target_weight_param
_restr_U_rigid_U_parallel
_restr_U_rigid_diff
C1 C2 0.0100 0.0646 -0.0058
C1 C3 0.0100 0.0680 0.0002
C2 C3 0.0100 0.0782 0.0044
C2 C4 0.0100 0.0765 0.0047
C3 C4 0.0100 0.0713 0.0018
C3 C5 0.0100 0.0622 0.0024
C4 C5 0.0100 0.0573 0.0020
C6 C7 0.0100 0.1132 0.0015
C6 C8 0.0100 0.0772 0.0012
C6 C12 0.0100 0.1404 0.0017
C7 C8 0.0100 0.0776 -0.0044
C7 C9 0.0100 0.0715 -0.0024
C7 C11 0.0100 0.1408 -0.0005
C7 C12 0.0100 0.1418 -0.0001
C8 C9 0.0100 0.1037 0.0011
C8 C10 0.0100 0.1416 0.0011
C8 C12 0.0100 0.1139 0.0016
C9 C10 0.0100 0.1447 0.0004
C9 C11 0.0100 0.1150 0.0014
C10 C11 0.0100 0.0785 0.0030
C10 C12 0.0100 0.0725 0.0013
C10 C13 0.0100 0.1190 0.0008
C11 C12 0.0100 0.1018 0.0002
C11 C13 0.0100 0.1477 -0.0004
C11 C14 0.0100 0.1473 0.0005
C12 C13 0.0100 0.1368 -0.0014
C13 C14 0.0100 0.1473 0.0008
C13 C15 0.0100 0.1485 -0.0011
C14 C15 0.0100 0.1481 -0.0017
C14 C16 0.0100 0.1254 -0.0011
C14 C20 0.0100 0.1281 -0.0019
C15 C16 0.0100 0.0755 -0.0006
C15 C17 0.0100 0.1258 -0.0013
C15 C19 0.0100 0.1256 0.0005
C15 C20 0.0100 0.0808 -0.0015
C16 C17 0.0100 0.1522 -0.0018
C16 C18 0.0100 0.1274 -0.0009
C16 C20 0.0100 0.0531 -0.0006
C17 C18 0.0100 0.0870 0.0024
C17 C19 0.0100 0.0546 0.0022
C18 C19 0.0100 0.0744 0.0018
C18 C20 0.0100 0.1242 0.0004
C18 C21 0.0100 0.0549 -0.0018
C19 C20 0.0100 0.1459 -0.0029
C19 C21 0.0100 0.0798 -0.0031
C20 C21 0.0100 0.1243 -0.0013
C22 C23 0.0100 0.0872 -0.0023
C22 C24 0.0100 0.0762 -0.0061
C22 C26 0.0100 0.0743 0.0014
C23 C24 0.0100 0.0729 -0.0004
C23 C25 0.0100 0.0746 -0.0026
C23 C26 0.0100 0.0884 0.0012
C24 C25 0.0100 0.0863 -0.0015
C27 C28 0.0100 0.0662 0.0006
C27 C29 0.0100 0.0641 -0.0018
C28 C29 0.0100 0.0670 -0.0019
C28 C30 0.0100 0.0650 0.0002
C29 C30 0.0100 0.0609 0.0007
C29 C31 0.0100 0.0537 0.0088
C29 C32 0.0100 0.0654 0.0021
C29 C32A 0.0100 0.0641 0.0007
C30 C31 0.0100 0.0512 0.0039
C30 C32 0.0100 0.0643 0.0002
C30 C33 0.0100 0.0611 0.0006
C30 C37 0.0100 0.0667 0.0006
C30 C32A 0.0100 0.0638 0.0017
C30 C33A 0.0100 0.0589 0.0010
C30 C37A 0.0100 0.0635 0.0008
C31 C32 0.0100 0.0581 0.0009
C31 C32A 0.0100 0.0582 0.0000
C32 C33 0.0100 0.0562 0.0017
C32 C34 0.0100 0.0612 -0.0005
C32 C36 0.0100 0.0639 0.0007
C32 C37 0.0100 0.0596 0.0013
C32 C32A 0.0100 0.0682 0.0041
C33 C34 0.0100 0.0668 0.0005
C33 C35 0.0100 0.0652 0.0008
C33 C37 0.0100 0.0534 0.0010
C34 C35 0.0100 0.0576 -0.0007
C34 C36 0.0100 0.0519 0.0004
C34 C38 0.0100 0.0653 -0.0014
C35 C36 0.0100 0.0537 0.0012
C35 C37 0.0100 0.0607 0.0007
C35 C35A 0.0100 0.0655 0.0010
C35 C38 0.0100 0.0659 0.0011
C35 C39 0.0100 0.0607 -0.0008
C35 C42 0.0100 0.0634 -0.0003
C36 C37 0.0100 0.0657 -0.0015
C36 C38 0.0100 0.0605 -0.0003
C32A C33A 0.0100 0.0513 0.0009
C32A C34A 0.0100 0.0585 -0.0012
C32A C36A 0.0100 0.0618 0.0008
C32A C37A 0.0100 0.0563 -0.0011
C33A C34A 0.0100 0.0639 0.0005
C33A C35A 0.0100 0.0624 0.0011
C33A C37A 0.0100 0.0498 -0.0017
C34A C35A 0.0100 0.0551 -0.0019
C34A C36A 0.0100 0.0500 -0.0015
C34A C38 0.0100 0.0623 -0.0018
C35A C36A 0.0100 0.0520 0.0018
C35A C37A 0.0100 0.0584 0.0007
C35A C38 0.0100 0.0649 -0.0016
C35A C39 0.0100 0.0608 -0.0005
C35A C42 0.0100 0.0641 -0.0013
C36A C37A 0.0100 0.0629 -0.0024
C36A C38 0.0100 0.0559 0.0031
C38 C39 0.0100 0.0496 -0.0019
C38 C40 0.0100 0.0586 0.0004
C38 C42 0.0100 0.0558 -0.0024
C39 C40 0.0100 0.0710 -0.0000
C39 C41 0.0100 0.0707 -0.0033
C39 C42 0.0100 0.0502 -0.0009
C40 C41 0.0100 0.0627 -0.0013
N8 O3 0.0100 0.2050 0.0010
N8 O4 0.0100 0.1464 0.0084
N8 O5 0.0100 0.1207 -0.0055
N9 O6 0.0100 0.2935 -0.0005
N9 O7 0.0100 0.1223 -0.0007
O3 O4 0.0100 0.1885 0.0063
O3 O5 0.0100 0.1727 -0.0017
O4 O5 0.0100 0.1249 -0.0162
O6 O7 0.0100 0.2225 -0.0012

loop_
_restr_U_similar_atom_site_label_1
_restr_U_similar_atom_site_label_2
_restr_U_similar_weight_param
C1 C2 0.0100
C2 C3 0.0100
C3 C4 0.0100
C4 C5 0.0100
C6 C7 0.0100
C7 C8 0.0100
C7 C12 0.0100
C8 C9 0.0100
C9 C10 0.0100
C10 C11 0.0100
C11 C12 0.0100
C11 C13 0.0100
C13 C14 0.0100
C14 C15 0.0100
C15 C16 0.0100
C15 C20 0.0100
C16 C17 0.0100
C17 C18 0.0100
C18 C19 0.0100
C19 C20 0.0100
C19 C21 0.0100
C22 C23 0.0100
C22 C26 0.0100
C23 C24 0.0100
C24 C25 0.0100
C27 C28 0.0100
C28 C29 0.0100
C29 C30 0.0100
C30 C31 0.0100
C30 C32 0.0100
C32 C33 0.0100
C32 C37 0.0100
C33 C34 0.0100
C34 C35 0.0100
C35 C36 0.0100
C35 C38 0.0100
C36 C37 0.0100
C32A C33A 0.0100
C32A C37A 0.0100
C33A C34A 0.0100
C34A C35A 0.0100
C35A C36A 0.0100
C36A C37A 0.0100
C38 C39 0.0100
C38 C42 0.0100
C39 C40 0.0100
C40 C41 0.0100
N8 O3 0.0200
N8 O4 0.0200
N8 O5 0.0200
N9 O6 0.0200
N9 O7 0.0200

loop_
_smtbx_masks_void_nr
_smtbx_masks_void_average_x
_smtbx_masks_void_average_y
_smtbx_masks_void_average_z
_smtbx_masks_void_volume
_smtbx_masks_void_count_electrons
_smtbx_masks_void_content
1 0.483 0.250 0.498 1042.4 329.1 '10 MeCN,10 water'
2 0.431 0.750 0.185 1042.4 329.8 '10 MeCN,10 water'
